data_4101688
loop_
_publ_author_name
'Kawabata, Takeo'
'Jiang, Changsheng'
'Hayashi, Kazuhiro'
'Tsubaki, Kazunori'
'Yoshimura, Tomoyuki'
'Majumdar, Swapan'
'Sasamori, Takahiro'
'Tokitoh, Norihiro'

_publ_section_title
;
 Axially chiral binaphthyl surrogates with an inner N-H-N hydrogen bond.
;
_journal_issue 1
_journal_name_full 'Journal of the American Chemical Society'
_journal_page_first 54
_journal_page_last 55
_journal_paper_doi 10.1021/ja808213r
_journal_volume 131
_journal_year 2009
_chemical_formula_moiety 'C32 H26 N4 O4'
_chemical_formula_sum 'C32 H26 N4 O4'
_chemical_formula_weight 530.57
_chemical_name_systematic
; 
 ? 
;
_space_group_IT_number 13
_symmetry_cell_setting monoclinic
_symmetry_Int_Tables_number 13
_symmetry_space_group_name_Hall '-P 2yc'
_symmetry_space_group_name_H-M 'P 1 2/c 1'
_atom_sites_solution_hydrogens geom
_atom_sites_solution_primary direct
_atom_sites_solution_secondary difmap
_audit_creation_method SHELXL-97
_cell_angle_alpha 90.00
_cell_angle_beta 105.197(4)
_cell_angle_gamma 90.00
_cell_formula_units_Z 4
_cell_length_a 14.7861(6)
_cell_length_b 12.0082(6)
_cell_length_c 15.9814(10)
_cell_measurement_temperature 103(2)
_cell_measurement_theta_max 25.0
_cell_measurement_theta_min 2.65
_cell_volume 2738.3(3)
_computing_cell_refinement HKL2000
_computing_data_collection CrystalClear
_computing_data_reduction HKL2000
_computing_structure_refinement 'SHELXL-97 (Sheldrick, 1997)'
_computing_structure_solution SIR-97
_diffrn_ambient_temperature 103(2)
_diffrn_detector_area_resol_mean 7.31
_diffrn_measured_fraction_theta_full 0.999
_diffrn_measured_fraction_theta_max 0.999
_diffrn_measurement_device_type 'Rigaku Mercury'
_diffrn_measurement_method \w
_diffrn_radiation_monochromator graphite
_diffrn_radiation_source 'fine-focus sealed tube'
_diffrn_radiation_type MoK\a
_diffrn_radiation_wavelength 0.71069
_diffrn_reflns_av_R_equivalents 0.0700
_diffrn_reflns_av_sigmaI/netI 0.0491
_diffrn_reflns_limit_h_max 17
_diffrn_reflns_limit_h_min -17
_diffrn_reflns_limit_k_max 13
_diffrn_reflns_limit_k_min -14
_diffrn_reflns_limit_l_max 19
_diffrn_reflns_limit_l_min -18
_diffrn_reflns_number 26574
_diffrn_reflns_theta_full 25.00
_diffrn_reflns_theta_max 25.00
_diffrn_reflns_theta_min 2.65
_exptl_absorpt_coefficient_mu 0.087
_exptl_absorpt_correction_T_max 0.9914
_exptl_absorpt_correction_T_min 0.9745
_exptl_absorpt_correction_type multi-scan
_exptl_absorpt_process_details 'Jacobson, R. (1998) Private communication'
_exptl_crystal_colour colorless
_exptl_crystal_density_diffrn 1.287
_exptl_crystal_density_method 'not measured'
_exptl_crystal_description prism
_exptl_crystal_F_000 1112
_exptl_crystal_size_max 0.30
_exptl_crystal_size_mid 0.15
_exptl_crystal_size_min 0.10
_refine_diff_density_max 0.162
_refine_diff_density_min -0.194
_refine_diff_density_rms 0.041
_refine_ls_extinction_method none
_refine_ls_goodness_of_fit_ref 1.016
_refine_ls_hydrogen_treatment refall
_refine_ls_matrix_type full
_refine_ls_number_parameters 465
_refine_ls_number_reflns 4832
_refine_ls_number_restraints 0
_refine_ls_restrained_S_all 1.016
_refine_ls_R_factor_all 0.0750
_refine_ls_R_factor_gt 0.0423
_refine_ls_shift/su_max 0.000
_refine_ls_shift/su_mean 0.000
_refine_ls_structure_factor_coef Fsqd
_refine_ls_weighting_details 'calc w=1/[\s^2^(Fo^2^)+(0.0586P)^2^+0.1817P] where P=(Fo^2^+2Fc^2^)/3'
_refine_ls_weighting_scheme calc
_refine_ls_wR_factor_gt 0.0966
_refine_ls_wR_factor_ref 0.1113
_reflns_number_gt 3297
_reflns_number_total 4832
_reflns_threshold_expression >2sigma(I)
_cod_data_source_file ja808213r_si_002.cif
_cod_data_source_block jiang
_cod_original_cell_volume 2738.3(2)
_cod_original_sg_symbol_Hall '    -P 2yc '
_cod_original_sg_symbol_H-M P2/c
_cod_database_code 4101688

loop_
_symmetry_equiv_pos_as_xyz
'x, y, z'
'-x, y, -z+1/2'
'-x, -y, -z'
'x, -y, z-1/2'

loop_
_atom_site_label
_atom_site_type_symbol
_atom_site_fract_x
_atom_site_fract_y
_atom_site_fract_z
_atom_site_U_iso_or_equiv
_atom_site_adp_type
_atom_site_occupancy
_atom_site_symmetry_multiplicity
_atom_site_calc_flag
_atom_site_refinement_flags
_atom_site_disorder_assembly
_atom_site_disorder_group
O1 O 0.00466(9) 0.70028(11) 0.45474(8) 0.0348(4) Uani 1 1 d . . .
O2 O 0.10673(10) 0.52803(12) 0.86758(8) 0.0345(4) Uani 1 1 d . . .
N10 N 0.13008(12) 0.60878(14) 0.83088(10) 0.0305(4) Uani 1 1 d . . .
N9 N 0.24363(11) 0.29982(13) 0.63856(10) 0.0281(4) Uani 1 1 d . . .
N5 N 0.02406(11) 0.72787(14) 0.53181(11) 0.0305(4) Uani 1 1 d . . .
O13 O 0.00073(11) 0.81674(12) 0.55797(9) 0.0392(4) Uani 1 1 d . . .
N7 N 0.23386(11) 0.42396(14) 0.77428(10) 0.0267(4) Uani 1 1 d . . .
C41 C 0.11085(13) 0.55207(17) 0.56804(13) 0.0269(5) Uani 1 1 d . . .
C9 C 0.16218(13) 0.47597(16) 0.62660(12) 0.0255(4) Uani 1 1 d . . .
C10 C 0.35791(14) 0.19540(16) 0.58009(12) 0.0278(5) Uani 1 1 d . . .
C11 C 0.08985(14) 0.67055(17) 0.68268(12) 0.0272(5) Uani 1 1 d . . .
O12 O 0.14321(11) 0.70238(12) 0.86282(9) 0.0410(4) Uani 1 1 d . . .
C13 C 0.37485(14) 0.46902(18) 1.03684(13) 0.0329(5) Uani 1 1 d . . .
C14 C 0.26441(13) 0.35884(16) 0.92602(12) 0.0269(5) Uani 1 1 d . . .
C15 C 0.24210(14) 0.10114(16) 0.65020(12) 0.0296(5) Uani 1 1 d . . .
C16 C 0.13627(13) 0.59216(16) 0.74160(12) 0.0266(5) Uani 1 1 d . . .
C17 C 0.33742(14) 0.53016(16) 0.88806(12) 0.0294(5) Uani 1 1 d . . .
C18 C 0.17908(13) 0.49627(15) 0.71839(11) 0.0261(5) Uani 1 1 d . . .
C19 C 0.35962(17) 0.6103(2) 0.82368(15) 0.0377(5) Uani 1 1 d . . .
C20 C 0.26044(14) 0.19631(16) 0.59476(12) 0.0280(5) Uani 1 1 d . . .
C21 C 0.13132(17) 0.2458(2) 0.82023(14) 0.0371(5) Uani 1 1 d . . .
C22 C 0.19293(13) 0.37477(16) 0.59197(13) 0.0270(5) Uani 1 1 d . . .
C23 C 0.52237(15) 0.24190(19) 0.62194(14) 0.0349(5) Uani 1 1 d . . .
C24 C 0.27774(13) 0.44055(16) 0.86448(12) 0.0270(4) Uani 1 1 d . . .
C25 C 0.20411(16) 0.18757(19) 0.97082(14) 0.0347(5) Uani 1 1 d . . .
C26 C 0.46104(16) 0.13287(19) 0.49522(15) 0.0394(5) Uani 1 1 d . . .
C27 C 0.43372(15) 0.24844(18) 0.63586(13) 0.0316(5) Uani 1 1 d . . .
C28 C 0.26142(16) 0.1997(2) 1.05620(14) 0.0380(5) Uani 1 1 d . . .
C29 C 0.37253(16) 0.13869(18) 0.50930(14) 0.0357(5) Uani 1 1 d . . .
C30 C 0.31853(14) 0.37342(17) 1.01398(12) 0.0304(5) Uani 1 1 d . . .
C31 C 0.38431(15) 0.54453(18) 0.97701(13) 0.0320(5) Uani 1 1 d . . .
C32 C 0.13024(18) -0.01721(19) 0.69324(15) 0.0409(6) Uani 1 1 d . . .
C33 C 0.20260(14) 0.26430(16) 0.90615(13) 0.0306(5) Uani 1 1 d . . .
C34 C 0.15073(16) 0.06147(17) 0.63790(14) 0.0344(5) Uani 1 1 d . . .
C35 C 0.31552(16) 0.29182(18) 1.07745(14) 0.0364(5) Uani 1 1 d . . .
C36 C 0.07751(13) 0.64881(16) 0.59538(12) 0.0262(4) Uani 1 1 d . . .
C37 C 0.31212(17) 0.0579(2) 0.71842(14) 0.0426(6) Uani 1 1 d . . .
C38 C 0.29103(19) -0.0210(2) 0.77340(15) 0.0509(7) Uani 1 1 d . . .
C39 C 0.53660(16) 0.18351(17) 0.55214(14) 0.0357(5) Uani 1 1 d . . .
C40 C 0.20005(19) -0.0582(2) 0.76140(15) 0.0475(6) Uani 1 1 d . . .
H27 H 0.2519(14) 0.3613(16) 0.7461(13) 0.032(6) Uiso 1 1 d . . .
H28 H 0.0633(13) 0.7367(15) 0.7023(11) 0.023(5) Uiso 1 1 d . . .
H29 H 0.1008(13) 0.5388(14) 0.5079(13) 0.028(5) Uiso 1 1 d . . .
H45 H 0.2158(14) 0.1926(14) 0.5346(12) 0.024(5) Uiso 1 1 d . . .
H46 H 0.1709(13) 0.3667(15) 0.5291(13) 0.032(5) Uiso 1 1 d . . .
H30 H 0.4100(13) 0.4770(14) 1.1007(12) 0.024(5) Uiso 1 1 d . . .
H31 H 0.1668(14) 0.1226(16) 0.9579(12) 0.029(5) Uiso 1 1 d . . .
H47 H 0.1574(15) 0.2231(15) 0.7694(14) 0.037(6) Uiso 1 1 d . . .
H32 H 0.2586(15) 0.1422(17) 1.0997(14) 0.044(6) Uiso 1 1 d . . .
H48 H 0.0915(17) 0.1841(18) 0.8299(14) 0.048(7) Uiso 1 1 d . . .
H35 H 0.4210(14) 0.2914(15) 0.6835(14) 0.035(6) Uiso 1 1 d . . .
H36 H 0.5990(17) 0.1791(16) 0.5427(14) 0.041(6) Uiso 1 1 d . . .
H37 H 0.3204(16) 0.0999(17) 0.4708(14) 0.046(6) Uiso 1 1 d . . .
H33 H 0.4222(16) 0.6086(18) 0.9908(14) 0.046(6) Uiso 1 1 d . . .
H49 H 0.0942(16) 0.3159(17) 0.7972(13) 0.040(6) Uiso 1 1 d . . .
H50 H 0.4227(17) 0.6452(17) 0.8501(14) 0.044(6) Uiso 1 1 d . . .
H51 H 0.3152(18) 0.6732(19) 0.8061(15) 0.053(7) Uiso 1 1 d . . .
H38 H 0.1849(16) -0.1108(18) 0.7997(14) 0.047(6) Uiso 1 1 d . . .
H34 H 0.3548(17) 0.3082(17) 1.1372(16) 0.052(7) Uiso 1 1 d . . .
H39 H 0.5750(17) 0.2806(18) 0.6606(15) 0.050(7) Uiso 1 1 d . . .
H40 H 0.0654(18) -0.0415(19) 0.6871(15) 0.057(7) Uiso 1 1 d . . .
H52 H 0.3618(16) 0.5703(18) 0.7674(16) 0.052(7) Uiso 1 1 d . . .
H41 H 0.4711(17) 0.0922(19) 0.4455(16) 0.058(7) Uiso 1 1 d . . .
H42 H 0.342(2) -0.053(2) 0.8201(18) 0.071(8) Uiso 1 1 d . . .
H43 H 0.1027(17) 0.0922(17) 0.5936(14) 0.046(7) Uiso 1 1 d . . .
H44 H 0.3755(18) 0.0845(19) 0.7256(15) 0.059(7) Uiso 1 1 d . . .

loop_
_atom_site_aniso_label
_atom_site_aniso_U_11
_atom_site_aniso_U_22
_atom_site_aniso_U_33
_atom_site_aniso_U_23
_atom_site_aniso_U_13
_atom_site_aniso_U_12
O1 0.0299(8) 0.0482(9) 0.0207(8) 0.0013(6) -0.0033(6) -0.0025(7)
O2 0.0316(8) 0.0441(9) 0.0278(8) 0.0079(7) 0.0074(6) 0.0070(7)
N10 0.0290(10) 0.0362(11) 0.0241(9) 0.0028(8) 0.0031(7) 0.0063(8)
N9 0.0245(9) 0.0342(9) 0.0234(9) -0.0010(7) 0.0024(7) -0.0019(8)
N5 0.0230(9) 0.0378(11) 0.0269(10) 0.0046(8) 0.0001(7) -0.0032(8)
O13 0.0427(9) 0.0369(9) 0.0329(8) 0.0020(7) 0.0009(7) 0.0089(7)
N7 0.0255(9) 0.0338(10) 0.0181(9) 0.0000(7) 0.0008(7) 0.0037(8)
C41 0.0209(10) 0.0375(12) 0.0201(11) 0.0000(9) 0.0014(8) -0.0056(9)
C9 0.0198(10) 0.0333(11) 0.0220(10) 0.0013(8) 0.0030(8) -0.0039(8)
C10 0.0261(11) 0.0309(11) 0.0232(10) 0.0011(9) 0.0006(8) -0.0002(9)
C11 0.0226(11) 0.0307(12) 0.0271(11) 0.0003(9) 0.0043(9) -0.0021(9)
O12 0.0543(10) 0.0393(9) 0.0272(8) -0.0058(7) 0.0069(7) 0.0039(8)
C13 0.0271(11) 0.0435(13) 0.0235(11) -0.0048(10) -0.0014(9) 0.0061(10)
C14 0.0238(11) 0.0322(11) 0.0238(10) 0.0004(9) 0.0044(8) 0.0055(9)
C15 0.0312(12) 0.0325(11) 0.0230(11) -0.0057(8) 0.0032(9) -0.0032(9)
C16 0.0253(11) 0.0351(12) 0.0178(10) 0.0005(8) 0.0025(8) -0.0021(9)
C17 0.0236(11) 0.0339(11) 0.0281(11) -0.0027(9) 0.0022(9) 0.0029(9)
C18 0.0215(10) 0.0332(12) 0.0218(10) 0.0014(8) 0.0025(8) -0.0035(9)
C19 0.0311(13) 0.0434(14) 0.0352(13) 0.0020(11) 0.0027(10) -0.0032(11)
C20 0.0264(11) 0.0347(11) 0.0193(10) -0.0035(9) -0.0002(8) -0.0023(9)
C21 0.0379(13) 0.0409(14) 0.0303(12) -0.0010(10) 0.0048(10) -0.0085(12)
C22 0.0222(11) 0.0370(12) 0.0200(11) -0.0005(9) 0.0021(8) -0.0052(9)
C23 0.0275(12) 0.0436(13) 0.0300(12) 0.0058(10) 0.0010(9) -0.0030(10)
C24 0.0223(10) 0.0345(11) 0.0212(10) -0.0012(9) 0.0002(8) 0.0039(9)
C25 0.0304(12) 0.0362(13) 0.0383(13) 0.0034(10) 0.0105(10) 0.0019(10)
C26 0.0367(14) 0.0456(14) 0.0372(13) -0.0103(11) 0.0121(11) 0.0005(11)
C27 0.0314(12) 0.0400(12) 0.0219(11) 0.0006(9) 0.0041(9) -0.0014(10)
C28 0.0384(13) 0.0470(14) 0.0311(12) 0.0104(11) 0.0135(10) 0.0110(11)
C29 0.0311(13) 0.0422(13) 0.0317(12) -0.0079(10) 0.0047(10) -0.0035(10)
C30 0.0260(11) 0.0409(12) 0.0238(11) -0.0004(9) 0.0053(9) 0.0095(9)
C31 0.0255(11) 0.0362(13) 0.0313(12) -0.0050(10) 0.0020(9) 0.0005(10)
C32 0.0402(14) 0.0400(13) 0.0429(14) -0.0052(11) 0.0114(11) -0.0110(11)
C33 0.0267(11) 0.0363(12) 0.0291(11) -0.0008(9) 0.0078(9) 0.0044(9)
C34 0.0298(12) 0.0344(12) 0.0364(13) -0.0023(10) 0.0039(10) -0.0032(10)
C35 0.0349(13) 0.0461(14) 0.0267(12) 0.0038(10) 0.0056(10) 0.0097(11)
C36 0.0202(10) 0.0326(11) 0.0229(11) 0.0044(8) 0.0004(8) -0.0020(8)
C37 0.0371(14) 0.0518(15) 0.0319(12) 0.0071(11) -0.0031(10) -0.0103(12)
C38 0.0489(16) 0.0587(16) 0.0343(13) 0.0128(12) -0.0083(12) -0.0163(13)
C39 0.0293(12) 0.0396(13) 0.0382(13) 0.0035(10) 0.0090(10) 0.0037(10)
C40 0.0619(18) 0.0466(15) 0.0317(13) 0.0042(11) 0.0083(12) -0.0159(13)

loop_
_atom_type_symbol
_atom_type_description
_atom_type_scat_dispersion_real
_atom_type_scat_dispersion_imag
_atom_type_scat_source
C C 0.0033 0.0016 'International Tables Vol C Tables 4.2.6.8 and 6.1.1.4'
H H 0.0000 0.0000 'International Tables Vol C Tables 4.2.6.8 and 6.1.1.4'
N N 0.0061 0.0033 'International Tables Vol C Tables 4.2.6.8 and 6.1.1.4'
O O 0.0106 0.0060 'International Tables Vol C Tables 4.2.6.8 and 6.1.1.4'

loop_
_geom_angle_atom_site_label_1
_geom_angle_atom_site_label_2
_geom_angle_atom_site_label_3
_geom_angle
_geom_angle_site_symmetry_1
_geom_angle_site_symmetry_3
_geom_angle_publ_flag
O12 N10 O2 123.86(16) . . ?
O12 N10 C16 119.02(16) . . ?
O2 N10 C16 116.99(16) . . ?
C22 N9 C20 117.49(16) . . ?
O13 N5 O1 124.08(16) . . ?
O13 N5 C36 118.47(16) . . ?
O1 N5 C36 117.45(16) . . ?
C18 N7 C24 127.66(17) . . ?
C18 N7 H27 112.9(12) . . ?
C24 N7 H27 118.6(12) . . ?
C36 C41 C9 121.40(18) . . ?
C36 C41 H29 119.3(11) . . ?
C9 C41 H29 119.2(11) . . ?
C41 C9 C18 119.63(18) . . ?
C41 C9 C22 117.68(17) . . ?
C18 C9 C22 122.62(17) . . ?
C29 C10 C27 118.46(19) . . ?
C29 C10 C20 119.14(18) . . ?
C27 C10 C20 122.39(18) . . ?
C16 C11 C36 118.02(19) . . ?
C16 C11 H28 120.5(10) . . ?
C36 C11 H28 121.4(10) . . ?
C31 C13 C30 121.80(19) . . ?
C31 C13 H30 121.6(10) . . ?
C30 C13 H30 116.5(10) . . ?
C30 C14 C24 116.46(18) . . ?
C30 C14 C33 118.11(17) . . ?
C24 C14 C33 125.43(17) . . ?
C37 C15 C34 118.4(2) . . ?
C37 C15 C20 121.98(19) . . ?
C34 C15 C20 119.35(18) . . ?
C11 C16 C18 123.70(17) . . ?
C11 C16 N10 115.09(17) . . ?
C18 C16 N10 120.92(16) . . ?
C24 C17 C31 118.54(18) . . ?
C24 C17 C19 123.35(18) . . ?
C31 C17 C19 118.02(19) . . ?
N7 C18 C16 125.67(17) . . ?
N7 C18 C9 118.51(17) . . ?
C16 C18 C9 115.82(17) . . ?
C17 C19 H50 108.8(12) . . ?
C17 C19 H51 115.7(13) . . ?
H50 C19 H51 105.8(18) . . ?
C17 C19 H52 111.2(12) . . ?
H50 C19 H52 108.9(17) . . ?
H51 C19 H52 106.2(18) . . ?
N9 C20 C15 106.22(15) . . ?
N9 C20 C10 111.28(16) . . ?
C15 C20 C10 114.05(17) . . ?
N9 C20 H45 109.7(10) . . ?
C15 C20 H45 110.5(10) . . ?
C10 C20 H45 105.1(10) . . ?
C33 C21 H47 116.2(12) . . ?
C33 C21 H48 105.8(13) . . ?
H47 C21 H48 106.9(17) . . ?
C33 C21 H49 112.8(12) . . ?
H47 C21 H49 102.2(16) . . ?
H48 C21 H49 113.0(18) . . ?
N9 C22 C9 124.05(18) . . ?
N9 C22 H46 121.1(11) . . ?
C9 C22 H46 114.8(11) . . ?
C39 C23 C27 120.6(2) . . ?
C39 C23 H39 119.3(13) . . ?
C27 C23 H39 120.1(13) . . ?
C17 C24 N7 118.18(17) . . ?
C17 C24 C14 122.51(17) . . ?
N7 C24 C14 119.10(17) . . ?
C33 C25 C28 122.9(2) . . ?
C33 C25 H31 119.5(12) . . ?
C28 C25 H31 117.7(12) . . ?
C39 C26 C29 120.4(2) . . ?
C39 C26 H41 119.0(14) . . ?
C29 C26 H41 120.6(14) . . ?
C23 C27 C10 120.5(2) . . ?
C23 C27 H35 122.5(12) . . ?
C10 C27 H35 116.9(12) . . ?
C35 C28 C25 119.4(2) . . ?
C35 C28 H32 121.7(13) . . ?
C25 C28 H32 118.8(13) . . ?
C10 C29 C26 120.9(2) . . ?
C10 C29 H37 119.1(13) . . ?
C26 C29 H37 120.0(13) . . ?
C13 C30 C35 120.28(19) . . ?
C13 C30 C14 119.56(18) . . ?
C35 C30 C14 120.15(19) . . ?
C13 C31 C17 120.9(2) . . ?
C13 C31 H33 123.2(13) . . ?
C17 C31 H33 115.9(13) . . ?
C40 C32 C34 120.3(2) . . ?
C40 C32 H40 118.8(14) . . ?
C34 C32 H40 120.8(14) . . ?
C25 C33 C14 118.46(19) . . ?
C25 C33 C21 116.88(19) . . ?
C14 C33 C21 124.56(18) . . ?
C32 C34 C15 120.6(2) . . ?
C32 C34 H43 120.2(14) . . ?
C15 C34 H43 119.1(14) . . ?
C28 C35 C30 120.8(2) . . ?
C28 C35 H34 123.9(13) . . ?
C30 C35 H34 115.3(13) . . ?
C41 C36 C11 121.03(18) . . ?
C41 C36 N5 120.04(17) . . ?
C11 C36 N5 118.86(18) . . ?
C38 C37 C15 120.5(2) . . ?
C38 C37 H44 121.6(14) . . ?
C15 C37 H44 117.9(14) . . ?
C37 C38 C40 120.5(2) . . ?
C37 C38 H42 119.6(15) . . ?
C40 C38 H42 119.9(15) . . ?
C23 C39 C26 119.1(2) . . ?
C23 C39 H36 120.3(13) . . ?
C26 C39 H36 120.6(13) . . ?
C32 C40 C38 119.6(2) . . ?
C32 C40 H38 119.6(14) . . ?
C38 C40 H38 120.8(14) . . ?

loop_
_geom_bond_atom_site_label_1
_geom_bond_atom_site_label_2
_geom_bond_distance
_geom_bond_site_symmetry_2
_geom_bond_publ_flag
O1 N5 1.234(2) . ?
O2 N10 1.229(2) . ?
N10 O12 1.2287(19) . ?
N10 C16 1.467(2) . ?
N9 C22 1.278(2) . ?
N9 C20 1.479(2) . ?
N5 O13 1.228(2) . ?
N5 C36 1.462(2) . ?
N7 C18 1.352(2) . ?
N7 C24 1.431(2) . ?
N7 H27 0.95(2) . ?
C41 C36 1.377(3) . ?
C41 C9 1.384(3) . ?
C41 H29 0.946(19) . ?
C9 C18 1.443(3) . ?
C9 C22 1.457(3) . ?
C10 C29 1.385(3) . ?
C10 C27 1.390(3) . ?
C10 C20 1.520(3) . ?
C11 C16 1.380(3) . ?
C11 C36 1.384(3) . ?
C11 H28 0.974(18) . ?
C13 C31 1.351(3) . ?
C13 C30 1.409(3) . ?
C13 H30 1.021(19) . ?
C14 C30 1.434(3) . ?
C14 C24 1.439(3) . ?
C14 C33 1.440(3) . ?
C15 C37 1.392(3) . ?
C15 C34 1.397(3) . ?
C15 C20 1.514(3) . ?
C16 C18 1.410(3) . ?
C17 C24 1.380(3) . ?
C17 C31 1.419(3) . ?
C17 C19 1.506(3) . ?
C19 H50 1.01(2) . ?
C19 H51 0.99(2) . ?
C19 H52 1.03(2) . ?
C20 H45 1.015(19) . ?
C21 C33 1.512(3) . ?
C21 H47 1.02(2) . ?
C21 H48 0.98(2) . ?
C21 H49 1.02(2) . ?
C22 H46 0.98(2) . ?
C23 C39 1.380(3) . ?
C23 C27 1.388(3) . ?
C23 H39 0.98(2) . ?
C25 C33 1.380(3) . ?
C25 C28 1.412(3) . ?
C25 H31 0.95(2) . ?
C26 C39 1.383(3) . ?
C26 C29 1.387(3) . ?
C26 H41 0.98(2) . ?
C27 H35 0.98(2) . ?
C28 C35 1.355(3) . ?
C28 H32 0.99(2) . ?
C29 H37 0.97(2) . ?
C30 C35 1.419(3) . ?
C31 H33 0.94(2) . ?
C32 C40 1.380(3) . ?
C32 C34 1.381(3) . ?
C32 H40 0.98(2) . ?
C34 H43 0.94(2) . ?
C35 H34 1.00(2) . ?
C37 C38 1.382(3) . ?
C37 H44 0.97(2) . ?
C38 C40 1.382(3) . ?
C38 H42 0.99(3) . ?
C39 H36 0.97(2) . ?
C40 H38 0.95(2) . ?

loop_
_geom_torsion_atom_site_label_1
_geom_torsion_atom_site_label_2
_geom_torsion_atom_site_label_3
_geom_torsion_atom_site_label_4
_geom_torsion
_geom_torsion_site_symmetry_1
_geom_torsion_site_symmetry_2
_geom_torsion_site_symmetry_3
_geom_torsion_site_symmetry_4
_geom_torsion_publ_flag
C36 C41 C9 C18 1.8(3) . . . . ?
C36 C41 C9 C22 178.70(17) . . . . ?
C36 C11 C16 C18 6.0(3) . . . . ?
C36 C11 C16 N10 -167.90(17) . . . . ?
O12 N10 C16 C11 -46.0(2) . . . . ?
O2 N10 C16 C11 130.10(18) . . . . ?
O12 N10 C16 C18 139.96(19) . . . . ?
O2 N10 C16 C18 -43.9(3) . . . . ?
C24 N7 C18 C16 -15.9(3) . . . . ?
C24 N7 C18 C9 163.77(18) . . . . ?
C11 C16 C18 N7 172.24(18) . . . . ?
N10 C16 C18 N7 -14.2(3) . . . . ?
C11 C16 C18 C9 -7.4(3) . . . . ?
N10 C16 C18 C9 166.12(17) . . . . ?
C41 C9 C18 N7 -176.31(17) . . . . ?
C22 C9 C18 N7 7.0(3) . . . . ?
C41 C9 C18 C16 3.4(3) . . . . ?
C22 C9 C18 C16 -173.35(17) . . . . ?
C22 N9 C20 C15 -132.56(18) . . . . ?
C22 N9 C20 C10 102.8(2) . . . . ?
C37 C15 C20 N9 -88.4(2) . . . . ?
C34 C15 C20 N9 85.9(2) . . . . ?
C37 C15 C20 C10 34.5(3) . . . . ?
C34 C15 C20 C10 -151.19(18) . . . . ?
C29 C10 C20 N9 -149.96(18) . . . . ?
C27 C10 C20 N9 30.9(3) . . . . ?
C29 C10 C20 C15 89.9(2) . . . . ?
C27 C10 C20 C15 -89.3(2) . . . . ?
C20 N9 C22 C9 173.53(17) . . . . ?
C41 C9 C22 N9 177.27(18) . . . . ?
C18 C9 C22 N9 -6.0(3) . . . . ?
C31 C17 C24 N7 -177.36(17) . . . . ?
C19 C17 C24 N7 -0.9(3) . . . . ?
C31 C17 C24 C14 -2.7(3) . . . . ?
C19 C17 C24 C14 173.81(19) . . . . ?
C18 N7 C24 C17 -57.1(3) . . . . ?
C18 N7 C24 C14 128.1(2) . . . . ?
C30 C14 C24 C17 -1.5(3) . . . . ?
C33 C14 C24 C17 179.21(19) . . . . ?
C30 C14 C24 N7 173.11(16) . . . . ?
C33 C14 C24 N7 -6.2(3) . . . . ?
C39 C23 C27 C10 0.6(3) . . . . ?
C29 C10 C27 C23 -1.7(3) . . . . ?
C20 C10 C27 C23 177.48(19) . . . . ?
C33 C25 C28 C35 2.2(3) . . . . ?
C27 C10 C29 C26 1.3(3) . . . . ?
C20 C10 C29 C26 -177.91(19) . . . . ?
C39 C26 C29 C10 0.2(3) . . . . ?
C31 C13 C30 C35 175.42(19) . . . . ?
C31 C13 C30 C14 -4.4(3) . . . . ?
C24 C14 C30 C13 5.0(3) . . . . ?
C33 C14 C30 C13 -175.69(18) . . . . ?
C24 C14 C30 C35 -174.82(17) . . . . ?
C33 C14 C30 C35 4.5(3) . . . . ?
C30 C13 C31 C17 0.0(3) . . . . ?
C24 C17 C31 C13 3.5(3) . . . . ?
C19 C17 C31 C13 -173.2(2) . . . . ?
C28 C25 C33 C14 2.1(3) . . . . ?
C28 C25 C33 C21 -174.5(2) . . . . ?
C30 C14 C33 C25 -5.3(3) . . . . ?
C24 C14 C33 C25 173.99(19) . . . . ?
C30 C14 C33 C21 171.04(19) . . . . ?
C24 C14 C33 C21 -9.7(3) . . . . ?
C40 C32 C34 C15 -0.3(3) . . . . ?
C37 C15 C34 C32 1.2(3) . . . . ?
C20 C15 C34 C32 -173.28(18) . . . . ?
C25 C28 C35 C30 -3.0(3) . . . . ?
C13 C30 C35 C28 179.9(2) . . . . ?
C14 C30 C35 C28 -0.4(3) . . . . ?
C9 C41 C36 C11 -3.5(3) . . . . ?
C9 C41 C36 N5 179.57(17) . . . . ?
C16 C11 C36 C41 -0.3(3) . . . . ?
C16 C11 C36 N5 176.68(17) . . . . ?
O13 N5 C36 C41 -175.16(17) . . . . ?
O1 N5 C36 C41 5.3(3) . . . . ?
O13 N5 C36 C11 7.9(3) . . . . ?
O1 N5 C36 C11 -171.63(17) . . . . ?
C34 C15 C37 C38 -1.1(3) . . . . ?
C20 C15 C37 C38 173.2(2) . . . . ?
C15 C37 C38 C40 0.1(4) . . . . ?
C27 C23 C39 C26 1.0(3) . . . . ?
C29 C26 C39 C23 -1.4(3) . . . . ?
C34 C32 C40 C38 -0.8(4) . . . . ?
C37 C38 C40 C32 0.9(4) . . . . ?
